data_7201525
loop_
_publ_author_name
'Gjikaj, Mimoza'
'Brockner, Wolfgang'
'Namyslo, Jan'
'Adam, Arnold'

_publ_section_title
;
 Crown-ether enclosure generated by ionic liquid
 components---synthesis, crystal structure and Raman spectra of
 compounds of imidazolium based salts and 18-crown-6
;
_journal_issue 1
_journal_name_full CrystEngComm
_journal_page_first 103
_journal_paper_doi 10.1039/b708724c
_journal_volume 10
_journal_year 2008
_chemical_formula_moiety 'C26 H46 F6 N4 O12 S2'
_chemical_formula_sum 'C26 H46 F6 N4 O12 S2'
_chemical_formula_weight 784.79
_chemical_name_common
;1-ethyl-3-methylimidazolium trifluoromethanesulfonate (18-
crown-6)
;
_chemical_name_systematic
;
?
;
_space_group_IT_number 2
_symmetry_cell_setting triclinic
_symmetry_space_group_name_Hall '-P 1'
_symmetry_space_group_name_H-M 'P -1'
_atom_sites_solution_hydrogens geom
_atom_sites_solution_primary direct
_atom_sites_solution_secondary difmap
_audit_creation_method SHELXL-97
_cell_angle_alpha 92.604(18)
_cell_angle_beta 98.722(18)
_cell_angle_gamma 97.862(19)
_cell_formula_units_Z 1
_cell_length_a 8.946(2)
_cell_length_b 9.165(2)
_cell_length_c 11.469(3)
_cell_measurement_reflns_used 16326
_cell_measurement_temperature 223(2)
_cell_measurement_theta_max 25.02
_cell_measurement_theta_min 2.25
_cell_volume 918.6(4)
_computing_structure_refinement 'SHELXL-97 (Sheldrick, 1997)'
_computing_structure_solution 'SHELXS-97 (Sheldrick, 1990)'
_diffrn_ambient_temperature 223(2)
_diffrn_detector_area_resol_mean 'not measured'
_diffrn_measured_fraction_theta_full 0.987
_diffrn_measured_fraction_theta_max 0.987
_diffrn_measurement_device_type 'IPDS II (Stoe & Cie)'
_diffrn_measurement_method '\w and \f scans'
_diffrn_radiation_monochromator graphite
_diffrn_radiation_source 'fine-focus sealed tube'
_diffrn_radiation_type MoK\a
_diffrn_radiation_wavelength 0.71073
_diffrn_reflns_av_R_equivalents 0.0578
_diffrn_reflns_av_sigmaI/netI 0.0542
_diffrn_reflns_limit_h_max 9
_diffrn_reflns_limit_h_min -10
_diffrn_reflns_limit_k_max 10
_diffrn_reflns_limit_k_min -10
_diffrn_reflns_limit_l_max 13
_diffrn_reflns_limit_l_min -13
_diffrn_reflns_number 9846
_diffrn_reflns_theta_full 25.02
_diffrn_reflns_theta_max 25.02
_diffrn_reflns_theta_min 2.25
_diffrn_standards_decay_% 'not measured'
_diffrn_standards_interval_count 'not measured'
_diffrn_standards_interval_time 'not measured'
_diffrn_standards_number 'not measured'
_exptl_absorpt_coefficient_mu 0.236
_exptl_absorpt_correction_type none
_exptl_crystal_colour colourless
_exptl_crystal_density_diffrn 1.419
_exptl_crystal_density_method 'not measured'
_exptl_crystal_description cubic
_exptl_crystal_F_000 412
_exptl_crystal_size_max 0.24
_exptl_crystal_size_mid 0.24
_exptl_crystal_size_min 0.22
_refine_diff_density_max 0.263
_refine_diff_density_min -0.226
_refine_diff_density_rms 0.044
_refine_ls_extinction_coef 0.0028(14)
_refine_ls_extinction_expression Fc^*^=kFc[1+0.001xFc^2^\l^3^/sin(2\q)]^-1/4^
_refine_ls_extinction_method SHELXL
_refine_ls_goodness_of_fit_ref 1.066
_refine_ls_hydrogen_treatment mixed
_refine_ls_matrix_type full
_refine_ls_number_parameters 319
_refine_ls_number_reflns 3202
_refine_ls_number_restraints 0
_refine_ls_restrained_S_all 1.066
_refine_ls_R_factor_all 0.1016
_refine_ls_R_factor_gt 0.0612
_refine_ls_shift/su_max 0.009
_refine_ls_shift/su_mean 0.000
_refine_ls_structure_factor_coef Fsqd
_refine_ls_weighting_details 'calc w=1/[\s^2^(Fo^2^)+(0.0316P)^2^+0.7699P] where P=(Fo^2^+2Fc^2^)/3'
_refine_ls_weighting_scheme calc
_refine_ls_wR_factor_gt 0.1080
_refine_ls_wR_factor_ref 0.1217
_reflns_number_gt 2141
_reflns_number_total 3202
_reflns_threshold_expression >2sigma(I)
_cod_data_source_file b708724c.txt
_cod_data_source_block 4
_cod_original_sg_symbol_H-M P-1
_cod_database_code 7201525

loop_
_symmetry_equiv_pos_as_xyz
'x, y, z'
'-x, -y, -z'

loop_
_atom_site_label
_atom_site_type_symbol
_atom_site_fract_x
_atom_site_fract_y
_atom_site_fract_z
_atom_site_U_iso_or_equiv
_atom_site_adp_type
_atom_site_occupancy
_atom_site_symmetry_multiplicity
_atom_site_calc_flag
_atom_site_refinement_flags
_atom_site_disorder_assembly
_atom_site_disorder_group
S S 0.39850(12) 0.16950(11) 0.19392(9) 0.0485(3) Uani 1 1 d . . .
F1 F 0.3145(5) 0.0208(4) -0.0085(3) 0.1274(14) Uani 1 1 d . . .
F2 F 0.1384(4) 0.0233(5) 0.0960(3) 0.1289(16) Uani 1 1 d . . .
F3 F 0.2091(3) 0.2092(4) 0.0069(2) 0.0981(11) Uani 1 1 d . . .
N1 N 0.5577(3) 0.6440(3) 0.2753(3) 0.0475(8) Uani 1 1 d . . .
N2 N 0.6814(3) 0.5934(3) 0.4407(2) 0.0330(6) Uani 1 1 d . . .
O1 O 0.4343(5) 0.0411(4) 0.2478(4) 0.1126(15) Uani 1 1 d . . .
O2 O 0.5184(4) 0.2517(4) 0.1447(3) 0.0805(10) Uani 1 1 d . . .
O3 O 0.3186(4) 0.2607(5) 0.2596(3) 0.0944(12) Uani 1 1 d . . .
O4 O 1.0678(3) 0.8070(3) 0.4994(2) 0.0471(6) Uani 1 1 d . . .
O5 O 1.0238(3) 0.6255(3) 0.2832(2) 0.0515(7) Uani 1 1 d . . .
O6 O 0.8824(3) 0.3333(3) 0.2819(2) 0.0465(6) Uani 1 1 d . . .
C2 C 0.6319(4) 0.5446(4) 0.3302(3) 0.0435(9) Uani 1 1 d . . .
C4 C 0.6378(4) 0.7293(4) 0.4586(3) 0.0418(9) Uani 1 1 d . . .
C5 C 0.5595(4) 0.7600(4) 0.3559(4) 0.0478(10) Uani 1 1 d . . .
C6 C 0.4975(6) 0.6348(8) 0.1455(4) 0.0766(15) Uani 1 1 d . . .
C7 C 0.3311(7) 0.6299(9) 0.1252(6) 0.100(2) Uani 1 1 d . . .
C8 C 0.7776(5) 0.5182(5) 0.5283(4) 0.0478(10) Uani 1 1 d . . .
C9 C 0.2586(5) 0.1008(5) 0.0657(4) 0.0584(11) Uani 1 1 d . . .
C10 C 1.1146(5) 0.8521(5) 0.3928(4) 0.0574(12) Uani 1 1 d . . .
C11 C 1.0088(5) 0.7776(5) 0.2892(4) 0.0555(11) Uani 1 1 d . . .
C12 C 0.9411(5) 0.5472(5) 0.1792(3) 0.0578(12) Uani 1 1 d . . .
C13 C 0.9510(6) 0.3860(5) 0.1871(3) 0.0554(11) Uani 1 1 d . . .
C14 C 0.8844(6) 0.1790(5) 0.2903(4) 0.0631(13) Uani 1 1 d . . .
C15 C 0.8269(5) 0.1317(5) 0.4003(4) 0.0587(12) Uani 1 1 d . . .
H2 H 0.647(4) 0.456(4) 0.297(3) 0.037(9) Uiso 1 1 d . . .
H4 H 0.664(4) 0.782(4) 0.528(3) 0.041(10) Uiso 1 1 d . . .
H5 H 0.517(4) 0.834(4) 0.339(3) 0.049(11) Uiso 1 1 d . . .
H61 H 0.516(6) 0.728(6) 0.104(5) 0.094(17) Uiso 1 1 d . . .
H62 H 0.531(9) 0.563(9) 0.090(6) 0.18(3) Uiso 1 1 d . . .
H71 H 0.303(6) 0.631(6) 0.033(5) 0.103(17) Uiso 1 1 d . . .
H72 H 0.304(15) 0.733(15) 0.174(11) 0.34(7) Uiso 1 1 d . . .
H73 H 0.384(6) 0.591(5) 0.185(4) 0.066(13) Uiso 1 1 d . . .
H81 H 0.714(6) 0.492(6) 0.593(5) 0.095(17) Uiso 1 1 d . . .
H82 H 0.869(6) 0.581(5) 0.555(4) 0.073(14) Uiso 1 1 d . . .
H83 H 0.792(6) 0.430(6) 0.491(4) 0.096(18) Uiso 1 1 d . . .
H101 H 1.216(4) 0.832(4) 0.391(3) 0.048(10) Uiso 1 1 d . . .
H102 H 1.119(4) 0.952(5) 0.393(3) 0.058(11) Uiso 1 1 d . . .
H111 H 1.032(5) 0.822(4) 0.216(4) 0.063(12) Uiso 1 1 d . . .
H112 H 0.901(5) 0.790(5) 0.291(4) 0.070(13) Uiso 1 1 d . . .
H121 H 0.983(4) 0.587(4) 0.110(3) 0.049(10) Uiso 1 1 d . . .
H122 H 0.837(4) 0.560(4) 0.168(3) 0.047(10) Uiso 1 1 d . . .
H131 H 1.056(5) 0.374(4) 0.198(3) 0.056(11) Uiso 1 1 d . . .
H132 H 0.899(5) 0.330(5) 0.111(4) 0.069(13) Uiso 1 1 d . . .
H141 H 0.817(5) 0.125(5) 0.222(4) 0.082(15) Uiso 1 1 d . . .
H142 H 0.989(5) 0.160(4) 0.295(3) 0.063(12) Uiso 1 1 d . . .
H41 H 0.722(5) 0.162(4) 0.406(3) 0.063(12) Uiso 1 1 d . . .
H42 H 0.806(5) 0.025(5) 0.401(4) 0.072(13) Uiso 1 1 d . . .

loop_
_atom_site_aniso_label
_atom_site_aniso_U_11
_atom_site_aniso_U_22
_atom_site_aniso_U_33
_atom_site_aniso_U_23
_atom_site_aniso_U_13
_atom_site_aniso_U_12
S 0.0510(6) 0.0510(6) 0.0425(5) 0.0014(4) -0.0059(4) 0.0195(5)
F1 0.129(3) 0.141(3) 0.097(2) -0.074(2) -0.008(2) 0.020(2)
F2 0.087(2) 0.165(4) 0.106(2) 0.050(2) -0.0178(19) -0.063(2)
F3 0.087(2) 0.130(3) 0.0714(18) 0.0463(19) -0.0193(15) 0.0174(19)
N1 0.0477(19) 0.0513(19) 0.0409(17) 0.0042(15) -0.0062(14) 0.0126(15)
N2 0.0314(15) 0.0305(14) 0.0363(16) 0.0031(12) 0.0002(12) 0.0076(12)
O1 0.134(4) 0.075(2) 0.115(3) 0.036(2) -0.046(3) 0.030(2)
O2 0.0548(19) 0.087(2) 0.090(2) -0.0098(19) 0.0040(17) -0.0129(17)
O3 0.094(3) 0.140(3) 0.0575(19) -0.023(2) 0.0109(18) 0.056(2)
O4 0.0402(14) 0.0376(13) 0.0625(17) 0.0050(13) 0.0063(13) 0.0032(11)
O5 0.0595(17) 0.0528(16) 0.0473(15) 0.0164(13) 0.0036(13) 0.0269(13)
O6 0.0464(15) 0.0485(15) 0.0452(14) -0.0053(12) 0.0008(12) 0.0186(12)
C2 0.046(2) 0.037(2) 0.046(2) -0.0009(18) -0.0011(17) 0.0120(17)
C4 0.047(2) 0.0338(19) 0.043(2) -0.0013(17) 0.0022(18) 0.0075(16)
C5 0.043(2) 0.039(2) 0.063(3) 0.0109(19) 0.0017(19) 0.0181(18)
C6 0.069(3) 0.118(5) 0.042(3) 0.010(3) 0.001(2) 0.020(3)
C7 0.067(4) 0.156(6) 0.069(4) 0.009(4) -0.024(3) 0.031(4)
C8 0.047(2) 0.045(2) 0.049(2) 0.010(2) -0.006(2) 0.014(2)
C9 0.055(3) 0.064(3) 0.051(3) 0.007(2) 0.001(2) -0.004(2)
C10 0.047(2) 0.036(2) 0.095(4) 0.029(2) 0.020(2) 0.0091(19)
C11 0.056(3) 0.053(3) 0.066(3) 0.034(2) 0.014(2) 0.022(2)
C12 0.056(3) 0.089(3) 0.036(2) 0.019(2) 0.006(2) 0.034(3)
C13 0.058(3) 0.077(3) 0.033(2) -0.006(2) -0.002(2) 0.031(2)
C14 0.064(3) 0.044(2) 0.074(3) -0.023(2) -0.013(3) 0.017(2)
C15 0.051(3) 0.034(2) 0.086(3) -0.005(2) 0.003(2) 0.0001(19)

loop_
_atom_type_symbol
_atom_type_description
_atom_type_scat_dispersion_real
_atom_type_scat_dispersion_imag
_atom_type_scat_source
C C 0.0033 0.0016 'International Tables Vol C Tables 4.2.6.8 and 6.1.1.4'
H H 0.0000 0.0000 'International Tables Vol C Tables 4.2.6.8 and 6.1.1.4'
N N 0.0061 0.0033 'International Tables Vol C Tables 4.2.6.8 and 6.1.1.4'
O O 0.0106 0.0060 'International Tables Vol C Tables 4.2.6.8 and 6.1.1.4'
F F 0.0171 0.0103 'International Tables Vol C Tables 4.2.6.8 and 6.1.1.4'
S S 0.1246 0.1234 'International Tables Vol C Tables 4.2.6.8 and 6.1.1.4'

loop_
_geom_angle_atom_site_label_1
_geom_angle_atom_site_label_2
_geom_angle_atom_site_label_3
_geom_angle
_geom_angle_site_symmetry_1
_geom_angle_site_symmetry_3
_geom_angle_publ_flag
O1 S O2 115.9(3) . . ?
O1 S O3 115.0(3) . . ?
O2 S O3 113.1(2) . . ?
O1 S C9 104.0(2) . . ?
O2 S C9 103.43(19) . . ?
O3 S C9 103.4(2) . . ?
C2 N1 C5 107.8(3) . . ?
C2 N1 C6 124.8(4) . . ?
C5 N1 C6 127.1(4) . . ?
C2 N2 C4 108.7(3) . . ?
C2 N2 C8 125.2(3) . . ?
C4 N2 C8 125.9(3) . . ?
C10 O4 C15 112.2(3) . 2_766 ?
C12 O5 C11 113.3(3) . . ?
C13 O6 C14 111.7(3) . . ?
N2 C2 N1 109.0(3) . . ?
N2 C2 H2 125(2) . . ?
N1 C2 H2 126(2) . . ?
C5 C4 N2 106.9(3) . . ?
C5 C4 H4 131(2) . . ?
N2 C4 H4 122(2) . . ?
C4 C5 N1 107.5(3) . . ?
C4 C5 H5 130(3) . . ?
N1 C5 H5 123(3) . . ?
C7 C6 N1 110.6(5) . . ?
C7 C6 H61 94(3) . . ?
N1 C6 H61 116(3) . . ?
C7 C6 H62 112(5) . . ?
N1 C6 H62 121(4) . . ?
H61 C6 H62 100(5) . . ?
C7 C6 H73 38(2) . . ?
N1 C6 H73 78(2) . . ?
H61 C6 H73 126(4) . . ?
H62 C6 H73 116(5) . . ?
C6 C7 H71 104(3) . . ?
C6 C7 H72 108(7) . . ?
H71 C7 H72 113(7) . . ?
C6 C7 H73 55(3) . . ?
H71 C7 H73 146(4) . . ?
H72 C7 H73 100(6) . . ?
N2 C8 H81 106(3) . . ?
N2 C8 H82 109(3) . . ?
H81 C8 H82 114(4) . . ?
N2 C8 H83 107(3) . . ?
H81 C8 H83 107(4) . . ?
H82 C8 H83 113(4) . . ?
F1 C9 F2 109.0(4) . . ?
F1 C9 F3 106.3(4) . . ?
F2 C9 F3 106.4(4) . . ?
F1 C9 S 112.0(3) . . ?
F2 C9 S 111.3(3) . . ?
F3 C9 S 111.5(3) . . ?
O4 C10 C11 111.1(3) . . ?
O4 C10 H101 110(2) . . ?
C11 C10 H101 111(2) . . ?
O4 C10 H102 108(3) . . ?
C11 C10 H102 111(2) . . ?
H101 C10 H102 106(3) . . ?
O5 C11 C10 108.8(3) . . ?
O5 C11 H111 110(2) . . ?
C10 C11 H111 111(2) . . ?
O5 C11 H112 110(2) . . ?
C10 C11 H112 113(3) . . ?
H111 C11 H112 104(3) . . ?
O5 C12 C13 109.2(3) . . ?
O5 C12 H121 109(2) . . ?
C13 C12 H121 112(2) . . ?
O5 C12 H122 112(2) . . ?
C13 C12 H122 109(2) . . ?
H121 C12 H122 107(3) . . ?
O6 C13 C12 109.8(3) . . ?
O6 C13 H131 111(2) . . ?
C12 C13 H131 108(2) . . ?
O6 C13 H132 110(2) . . ?
C12 C13 H132 110(2) . . ?
H131 C13 H132 108(3) . . ?
O6 C14 C15 109.6(4) . . ?
O6 C14 H141 109(3) . . ?
C15 C14 H141 108(3) . . ?
O6 C14 H142 109(2) . . ?
C15 C14 H142 108(2) . . ?
H141 C14 H142 113(4) . . ?
O4 C15 C14 109.9(4) 2_766 . ?
O4 C15 H41 110(2) 2_766 . ?
C14 C15 H41 112(2) . . ?
O4 C15 H42 111(3) 2_766 . ?
C14 C15 H42 112(3) . . ?
H41 C15 H42 102(3) . . ?

loop_
_geom_bond_atom_site_label_1
_geom_bond_atom_site_label_2
_geom_bond_distance
_geom_bond_site_symmetry_2
_geom_bond_publ_flag
S O1 1.406(3) . ?
S O2 1.428(3) . ?
S O3 1.430(3) . ?
S C9 1.808(4) . ?
F1 C9 1.298(5) . ?
F2 C9 1.307(5) . ?
F3 C9 1.314(5) . ?
N1 C2 1.326(4) . ?
N1 C5 1.373(5) . ?
N1 C6 1.499(5) . ?
N2 C2 1.315(4) . ?
N2 C4 1.370(4) . ?
N2 C8 1.479(4) . ?
O4 C10 1.412(5) . ?
O4 C15 1.412(5) 2_766 ?
O5 C12 1.413(5) . ?
O5 C11 1.418(5) . ?
O6 C13 1.400(5) . ?
O6 C14 1.424(5) . ?
C2 H2 0.91(3) . ?
C4 C5 1.338(5) . ?
C4 H4 0.90(4) . ?
C5 H5 0.83(4) . ?
C6 C7 1.465(8) . ?
C6 H61 1.01(5) . ?
C6 H62 1.00(8) . ?
C6 H73 1.20(5) . ?
C7 H71 1.05(5) . ?
C7 H72 1.15(14) . ?
C7 H73 0.89(5) . ?
C8 H81 1.02(5) . ?
C8 H82 0.93(5) . ?
C8 H83 0.93(6) . ?
C10 C11 1.477(6) . ?
C10 H101 0.95(4) . ?
C10 H102 0.91(4) . ?
C11 H111 0.99(4) . ?
C11 H112 0.99(5) . ?
C12 C13 1.498(6) . ?
C12 H121 0.99(4) . ?
C12 H122 0.95(4) . ?
C13 H131 0.95(4) . ?
C13 H132 1.00(4) . ?
C14 C15 1.493(7) . ?
C14 H141 0.98(5) . ?
C14 H142 0.97(4) . ?
C15 O4 1.412(5) 2_766 ?
C15 H41 1.02(4) . ?
C15 H42 0.97(5) . ?
